data_7124644
loop_
_publ_author_name
'Wang, Zhaoyang'
'Bai, Wei'
'Tong, Jiaqi'
'Wang, Yi Jia'
'Qin, Anjun'
'Sun, Jing Zhi'
'Tang, Ben Zhong'

_publ_section_title
;
 A macrocyclic 1,4-bis(4-pyridylethynyl)benzene showing unique
 aggregation-induced emission properties.
;
_journal_issue 68
_journal_name_full 'Chemical communications (Cambridge, England)'
_journal_page_first 10365
_journal_page_last 10368
_journal_paper_doi 10.1039/c6cc02851a
_journal_volume 52
_journal_year 2016
_chemical_formula_moiety '2(F6 P), C34 H26 N2, 2(C2 H3 N)'
_chemical_formula_sum 'C38 H32 F12 N4 P2'
_chemical_formula_weight 834.62
_chemical_name_systematic N,N'-bisbenzyl-1,4-bis(4-pyridin-1-iumylethynyl)benzenebishexafluorophosphate
_space_group_crystal_system triclinic
_space_group_IT_number 2
_space_group_name_Hall '-P 1'
_space_group_name_H-M_alt 'P -1'
_atom_sites_solution_hydrogens geom
_atom_sites_solution_primary direct
_atom_sites_solution_secondary difmap
_audit_creation_date 2015-07-15
_audit_creation_method
;
Olex2 1.2
(compiled 2014.03.20 svn.r2914 for OlexSys, GUI svn.r4816)
;
_audit_update_record
;
2015-09-11 deposited with the CCDC.
2016-07-19 downloaded from the CCDC.
;
_cell_angle_alpha 104.695(8)
_cell_angle_beta 100.791(11)
_cell_angle_gamma 108.868(11)
_cell_formula_units_Z 1
_cell_length_a 8.8259(14)
_cell_length_b 9.7216(8)
_cell_length_c 12.7688(13)
_cell_measurement_reflns_used 1383
_cell_measurement_temperature 293(2)
_cell_measurement_theta_max 29.3846
_cell_measurement_theta_min 3.1852
_cell_volume 958.4(2)
_computing_cell_refinement
;
CrysAlisPro, Agilent Technologies,
Version 1.171.35.11 (release 16-05-2011 CrysAlis171 .NET)
(compiled May 16 2011,17:55:39)
;
_computing_data_collection
;
CrysAlisPro, Agilent Technologies,
Version 1.171.35.11 (release 16-05-2011 CrysAlis171 .NET)
(compiled May 16 2011,17:55:39)
;
_computing_data_reduction
;
CrysAlisPro, Agilent Technologies,
Version 1.171.35.11 (release 16-05-2011 CrysAlis171 .NET)
(compiled May 16 2011,17:55:39)
;
_computing_molecular_graphics 'Olex2 (Dolomanov et al., 2009)'
_computing_publication_material 'Olex2 (Dolomanov et al., 2009)'
_computing_structure_refinement 'ShelXL (Sheldrick, 2008)'
_computing_structure_solution 'ShelXS (Sheldrick, 2008)'
_diffrn_ambient_temperature 293.15
_diffrn_detector_area_resol_mean 10.3592
_diffrn_measured_fraction_theta_full 0.995
_diffrn_measured_fraction_theta_max 0.995
_diffrn_measurement_device_type 'Xcalibur, Atlas, Gemini ultra'
_diffrn_measurement_method '\w scans'
_diffrn_orient_matrix_UB_11 0.0305018000
_diffrn_orient_matrix_UB_12 -0.0014689000
_diffrn_orient_matrix_UB_13 0.0550270000
_diffrn_orient_matrix_UB_21 0.0745068000
_diffrn_orient_matrix_UB_22 -0.0025910000
_diffrn_orient_matrix_UB_23 -0.0120127000
_diffrn_orient_matrix_UB_31 0.0376123000
_diffrn_orient_matrix_UB_32 0.0818728000
_diffrn_orient_matrix_UB_33 0.0209322000
_diffrn_radiation_monochromator graphite
_diffrn_radiation_type MoK\a
_diffrn_radiation_wavelength 0.71073
_diffrn_reflns_av_R_equivalents 0.0366
_diffrn_reflns_av_unetI/netI 0.0493
_diffrn_reflns_limit_h_max 10
_diffrn_reflns_limit_h_min -9
_diffrn_reflns_limit_k_max 10
_diffrn_reflns_limit_k_min -11
_diffrn_reflns_limit_l_max 15
_diffrn_reflns_limit_l_min -15
_diffrn_reflns_number 6002
_diffrn_reflns_theta_full 25.35
_diffrn_reflns_theta_max 25.35
_diffrn_reflns_theta_min 3.19
_diffrn_source 'Enhance (Mo) X-ray Source'
_exptl_absorpt_coefficient_mu 0.206
_exptl_absorpt_correction_T_max 1.00000
_exptl_absorpt_correction_T_min 0.90557
_exptl_absorpt_correction_type multi-scan
_exptl_absorpt_process_details
;
CrysAlisPro, Agilent Technologies,
Version 1.171.35.11 (release 16-05-2011 CrysAlis171 .NET)
(compiled May 16 2011,17:55:39)
Empirical absorption correction using spherical harmonics,
 implemented in SCALE3 ABSPACK scaling algorithm.
;
_exptl_crystal_colour colorless
_exptl_crystal_colour_primary yellow
_exptl_crystal_density_diffrn 1.446
_exptl_crystal_density_method 'not measured'
_exptl_crystal_description block
_exptl_crystal_F_000 426
_exptl_crystal_preparation Luminescent
_exptl_crystal_recrystallization_method 'Re-crystallisation from solvent: acetonitrile'
_exptl_crystal_size_max 0.49
_exptl_crystal_size_mid 0.46
_exptl_crystal_size_min 0.32
_refine_diff_density_max 0.753
_refine_diff_density_min -0.545
_refine_diff_density_rms 0.084
_refine_ls_extinction_coef 0.013(11)
_refine_ls_extinction_expression Fc^*^=kFc[1+0.001xFc^2^\l^3^/sin(2\q)]^-1/4^
_refine_ls_extinction_method SHELXL
_refine_ls_goodness_of_fit_ref 1.394
_refine_ls_hydrogen_treatment constr
_refine_ls_matrix_type full
_refine_ls_number_parameters 255
_refine_ls_number_reflns 3498
_refine_ls_number_restraints 0
_refine_ls_restrained_S_all 1.394
_refine_ls_R_factor_all 0.1472
_refine_ls_R_factor_gt 0.1090
_refine_ls_shift/su_max 0.001
_refine_ls_shift/su_mean 0.000
_refine_ls_structure_factor_coef Fsqd
_refine_ls_weighting_details 'calc w=1/[\s^2^(Fo^2^)+(0.2000P)^2^+0.0000P] where P=(Fo^2^+2Fc^2^)/3'
_refine_ls_weighting_scheme calc
_refine_ls_wR_factor_gt 0.3342
_refine_ls_wR_factor_ref 0.3863
_reflns_number_gt 2254
_reflns_number_total 3498
_reflns_threshold_expression >2sigma(I)
_cod_data_source_file c6cc02851a2.cif
_cod_data_source_block 150715_bispy_2bz
_cod_database_code 7124644
_chemical_oxdiff_formula 'c10 h10 B2 Si8'
_reflns_odcompleteness_completeness 99.59
_reflns_odcompleteness_iscentric 1
_reflns_odcompleteness_theta 26.32
_olex2_refinement_description
;
1. Fixed Uiso
 At 1.2 times of:
  All C(H) groups, All C(H,H) groups
 At 1.5 times of:
  All C(H,H,H) groups
2.a Secondary CH2 refined with riding coordinates:
 C7(H7A,H7B)
2.b Aromatic/amide H refined with riding coordinates:
 C4(H4), C3(H3), C2(H2), C1(H1), C17(H17), C9(H9), C12(H12), C16(H16), C5(H5),
 C11(H11), C8(H8)
2.c Idealised Me refined as rotating group:
 C19(H19A,H19B,H19C)
;

loop_
_space_group_symop_id
_space_group_symop_operation_xyz
1 'x, y, z'
2 '-x, -y, -z'

loop_
_atom_site_label
_atom_site_type_symbol
_atom_site_fract_x
_atom_site_fract_y
_atom_site_fract_z
_atom_site_U_iso_or_equiv
_atom_site_adp_type
_atom_site_occupancy
_atom_site_calc_flag
_atom_site_refinement_flags_posn
P1 P 0.3520(2) -0.04374(16) 0.69464(13) 0.0701(7) Uani 1 d .
F1 F 0.4843(10) 0.1117(7) 0.7133(9) 0.216(4) Uani 1 d .
F3 F 0.2198(8) -0.1906(5) 0.6936(10) 0.247(5) Uani 1 d .
F4 F 0.4892(7) -0.1090(8) 0.7165(7) 0.179(3) Uani 1 d .
F2 F 0.2212(9) 0.0187(9) 0.6604(9) 0.227(4) Uani 1 d .
F5 F 0.3508(19) 0.0280(11) 0.8091(6) 0.311(7) Uani 1 d .
N1 N 0.4070(5) 0.4889(4) 0.6788(3) 0.0468(10) Uani 1 d .
C4 C 0.2172(7) 0.3514(6) 0.9391(5) 0.0660(15) Uani 1 d .
H4 H 0.1726 0.2487 0.9348 0.079 Uiso 1 calc R
C3 C 0.1878(7) 0.4601(8) 1.0156(4) 0.0721(16) Uani 1 d .
H3 H 0.1246 0.4324 1.0631 0.086 Uiso 1 calc R
C2 C 0.2539(8) 0.6100(7) 1.0198(5) 0.0729(16) Uani 1 d .
H2 H 0.2367 0.6857 1.0717 0.087 Uiso 1 calc R
C15 C 0.0702(6) 0.0806(5) 0.1159(3) 0.0435(11) Uani 1 d .
C6 C 0.3759(6) 0.5403(5) 0.8718(3) 0.0465(11) Uani 1 d .
C10 C 0.2668(6) 0.3132(5) 0.4526(4) 0.0484(12) Uani 1 d .
C1 C 0.3463(7) 0.6508(6) 0.9478(4) 0.0624(14) Uani 1 d .
H1 H 0.3886 0.7530 0.9506 0.075 Uiso 1 calc R
C17 C 0.1468(6) -0.0046(5) 0.0572(4) 0.0490(12) Uani 1 d .
H17 H 0.2454 -0.0075 0.0959 0.059 Uiso 1 calc R
C9 C 0.1969(6) 0.4068(6) 0.5084(4) 0.0546(13) Uani 1 d .
H9 H 0.0995 0.4106 0.4686 0.065 Uiso 1 calc R
C12 C 0.4756(6) 0.3966(6) 0.6279(4) 0.0549(12) Uani 1 d .
H12 H 0.5717 0.3934 0.6700 0.066 Uiso 1 calc R
C16 C -0.0781(6) 0.0847(5) 0.0577(4) 0.0511(12) Uani 1 d .
H16 H -0.1303 0.1411 0.0961 0.061 Uiso 1 calc R
C5 C 0.3102(7) 0.3905(5) 0.8695(4) 0.0559(13) Uani 1 d .
H5 H 0.3296 0.3145 0.8196 0.067 Uiso 1 calc R
C11 C 0.4089(7) 0.3075(6) 0.5165(4) 0.0552(13) Uani 1 d .
H11 H 0.4581 0.2434 0.4835 0.066 Uiso 1 calc R
C7 C 0.4831(7) 0.5883(6) 0.7983(4) 0.0584(13) Uani 1 d .
H7A H 0.5014 0.6941 0.8039 0.070 Uiso 1 calc R
H7B H 0.5914 0.5847 0.8260 0.070 Uiso 1 calc R
C8 C 0.2661(6) 0.4919(5) 0.6181(4) 0.0546(13) Uani 1 d .
H8 H 0.2164 0.5541 0.6531 0.066 Uiso 1 calc R
C14 C 0.1413(6) 0.1626(5) 0.2339(4) 0.0513(12) Uani 1 d .
C13 C 0.2008(6) 0.2316(5) 0.3348(3) 0.0491(12) Uani 1 d .
C18 C -0.1163(8) 0.3064(8) 0.6853(5) 0.0760(17) Uani 1 d .
N2 N -0.1124(9) 0.4269(8) 0.6995(6) 0.113(2) Uani 1 d .
C19 C -0.1192(12) 0.1556(8) 0.6657(7) 0.114(3) Uani 1 d .
H19A H -0.1984 0.1005 0.6979 0.171 Uiso 1 calc GR
H19B H -0.0098 0.1616 0.7003 0.171 Uiso 1 calc GR
H19C H -0.1515 0.1022 0.5857 0.171 Uiso 1 calc GR
F6 F 0.3426(18) -0.1177(17) 0.5792(5) 0.326(8) Uani 1 d .

loop_
_atom_site_aniso_label
_atom_site_aniso_U_11
_atom_site_aniso_U_22
_atom_site_aniso_U_33
_atom_site_aniso_U_23
_atom_site_aniso_U_13
_atom_site_aniso_U_12
P1 0.0689(11) 0.0621(10) 0.0779(11) 0.0168(8) 0.0186(8) 0.0306(8)
F1 0.194(7) 0.119(4) 0.391(11) 0.129(6) 0.160(8) 0.056(4)
F3 0.140(5) 0.075(3) 0.527(16) 0.064(5) 0.160(8) 0.039(3)
F4 0.113(4) 0.169(5) 0.311(8) 0.138(5) 0.056(5) 0.085(4)
F2 0.152(6) 0.194(7) 0.382(12) 0.104(7) 0.061(7) 0.132(6)
F5 0.490(18) 0.211(8) 0.133(6) 0.003(5) 0.170(9) 0.011(10)
N1 0.044(2) 0.052(2) 0.044(2) 0.0179(17) 0.0113(16) 0.0172(17)
C4 0.067(3) 0.062(3) 0.070(3) 0.032(3) 0.017(3) 0.019(3)
C3 0.062(3) 0.109(5) 0.058(3) 0.039(3) 0.023(3) 0.037(3)
C2 0.078(4) 0.089(4) 0.065(3) 0.020(3) 0.032(3) 0.046(3)
C15 0.052(3) 0.041(2) 0.040(2) 0.0142(19) 0.0188(19) 0.0169(19)
C6 0.046(3) 0.051(2) 0.035(2) 0.0131(19) 0.0049(18) 0.013(2)
C10 0.053(3) 0.049(2) 0.045(2) 0.018(2) 0.017(2) 0.019(2)
C1 0.074(4) 0.055(3) 0.060(3) 0.016(2) 0.021(3) 0.030(3)
C17 0.046(3) 0.054(2) 0.044(2) 0.015(2) 0.013(2) 0.017(2)
C9 0.059(3) 0.069(3) 0.045(3) 0.018(2) 0.015(2) 0.038(3)
C12 0.052(3) 0.070(3) 0.054(3) 0.030(2) 0.016(2) 0.030(2)
C16 0.060(3) 0.052(2) 0.048(3) 0.014(2) 0.025(2) 0.028(2)
C5 0.071(3) 0.054(3) 0.043(2) 0.016(2) 0.018(2) 0.023(2)
C11 0.057(3) 0.062(3) 0.051(3) 0.012(2) 0.016(2) 0.034(2)
C7 0.056(3) 0.060(3) 0.046(3) 0.015(2) 0.012(2) 0.009(2)
C8 0.060(3) 0.060(3) 0.048(3) 0.012(2) 0.015(2) 0.033(2)
C14 0.050(3) 0.049(2) 0.053(3) 0.016(2) 0.016(2) 0.018(2)
C13 0.054(3) 0.055(3) 0.038(2) 0.014(2) 0.016(2) 0.022(2)
C18 0.075(4) 0.089(4) 0.072(4) 0.038(3) 0.018(3) 0.036(3)
N2 0.107(5) 0.106(5) 0.139(6) 0.055(4) 0.029(4) 0.052(4)
C19 0.128(7) 0.085(4) 0.105(5) 0.038(4) -0.010(5) 0.031(4)
F6 0.439(17) 0.535(18) 0.076(4) 0.005(6) 0.033(6) 0.380(16)

loop_
_atom_type_symbol
_atom_type_description
_atom_type_scat_dispersion_real
_atom_type_scat_dispersion_imag
_atom_type_scat_source
C C 0.0033 0.0016 'International Tables Vol C Tables 4.2.6.8 and 6.1.1.4'
H H 0.0000 0.0000 'International Tables Vol C Tables 4.2.6.8 and 6.1.1.4'
F F 0.0171 0.0103 'International Tables Vol C Tables 4.2.6.8 and 6.1.1.4'
N N 0.0061 0.0033 'International Tables Vol C Tables 4.2.6.8 and 6.1.1.4'
P P 0.1023 0.0942 'International Tables Vol C Tables 4.2.6.8 and 6.1.1.4'

loop_
_geom_angle_atom_site_label_1
_geom_angle_atom_site_label_2
_geom_angle_atom_site_label_3
_geom_angle
_geom_angle_site_symmetry_1
F1 P1 F3 171.7(5) .
F1 P1 F4 90.4(4) .
F1 P1 F2 88.0(4) .
F3 P1 F4 90.7(4) .
F2 P1 F3 91.8(5) .
F2 P1 F4 173.5(5) .
F5 P1 F1 84.5(5) .
F5 P1 F3 87.2(6) .
F5 P1 F4 102.0(8) .
F5 P1 F2 84.1(8) .
F6 P1 F1 97.6(8) .
F6 P1 F3 90.7(8) .
F6 P1 F4 80.7(5) .
F6 P1 F2 93.3(5) .
F6 P1 F5 176.6(8) .
C12 N1 C7 121.5(4) .
C12 N1 C8 119.0(4) .
C8 N1 C7 119.5(4) .
C3 C4 H4 119.2 .
C5 C4 H4 119.2 .
C5 C4 C3 121.6(5) .
C4 C3 H3 120.9 .
C2 C3 C4 118.1(5) .
C2 C3 H3 120.9 .
C3 C2 H2 119.6 .
C3 C2 C1 120.8(5) .
C1 C2 H2 119.6 .
C17 C15 C16 119.5(4) .
C17 C15 C14 120.6(4) .
C16 C15 C14 119.9(4) .
C1 C6 C7 119.5(4) .
C5 C6 C1 118.1(5) .
C5 C6 C7 122.4(4) .
C9 C10 C11 117.1(4) .
C9 C10 C13 121.7(4) .
C11 C10 C13 121.2(4) .
C2 C1 H1 119.8 .
C6 C1 C2 120.4(5) .
C6 C1 H1 119.8 .
C15 C17 H17 119.6 .
C16 C17 C15 120.8(4) 2
C16 C17 H17 119.6 2
C10 C9 H9 119.2 .
C8 C9 C10 121.5(5) .
C8 C9 H9 119.2 .
N1 C12 H12 119.0 .
N1 C12 C11 122.0(4) .
C11 C12 H12 119.0 .
C15 C16 H16 120.2 .
C17 C16 C15 119.7(4) 2
C17 C16 H16 120.2 2
C4 C5 C6 121.0(5) .
C4 C5 H5 119.5 .
C6 C5 H5 119.5 .
C10 C11 H11 120.3 .
C12 C11 C10 119.4(4) .
C12 C11 H11 120.3 .
N1 C7 C6 112.5(4) .
N1 C7 H7A 109.1 .
N1 C7 H7B 109.1 .
C6 C7 H7A 109.1 .
C6 C7 H7B 109.1 .
H7A C7 H7B 107.8 .
N1 C8 H8 119.5 .
C9 C8 N1 120.9(4) .
C9 C8 H8 119.5 .
C13 C14 C15 179.3(5) .
C14 C13 C10 178.6(5) .
N2 C18 C19 178.7(9) .
C18 C19 H19A 109.5 .
C18 C19 H19B 109.5 .
C18 C19 H19C 109.5 .
H19A C19 H19B 109.5 .
H19A C19 H19C 109.5 .
H19B C19 H19C 109.5 .

loop_
_geom_bond_atom_site_label_1
_geom_bond_atom_site_label_2
_geom_bond_distance
_geom_bond_site_symmetry_2
P1 F1 1.509(6) .
P1 F3 1.519(6) .
P1 F4 1.551(5) .
P1 F2 1.514(6) .
P1 F5 1.455(6) .
P1 F6 1.440(6) .
N1 C12 1.340(6) .
N1 C7 1.470(5) .
N1 C8 1.350(6) .
C4 H4 0.9300 .
C4 C3 1.373(8) .
C4 C5 1.360(8) .
C3 H3 0.9300 .
C3 C2 1.365(9) .
C2 H2 0.9300 .
C2 C1 1.388(8) .
C15 C17 1.393(6) .
C15 C16 1.397(7) .
C15 C14 1.418(6) .
C6 C1 1.382(7) .
C6 C5 1.373(6) .
C6 C7 1.504(7) .
C10 C9 1.384(6) .
C10 C11 1.388(7) .
C10 C13 1.414(6) .
C1 H1 0.9300 .
C17 H17 0.9300 .
C17 C16 1.382(6) 2
C9 H9 0.9300 .
C9 C8 1.336(6) .
C12 H12 0.9300 .
C12 C11 1.361(7) .
C16 C17 1.382(6) 2
C16 H16 0.9300 .
C5 H5 0.9300 .
C11 H11 0.9300 .
C7 H7A 0.9700 .
C7 H7B 0.9700 .
C8 H8 0.9300 .
C14 C13 1.211(6) .
C18 N2 1.128(8) .
C18 C19 1.414(10) .
C19 H19A 0.9600 .
C19 H19B 0.9600 .
C19 H19C 0.9600 .

loop_
_geom_torsion_atom_site_label_1
_geom_torsion_atom_site_label_2
_geom_torsion_atom_site_label_3
_geom_torsion_atom_site_label_4
_geom_torsion
_geom_torsion_site_symmetry_4
N1 C12 C11 C10 0.9(8) .
C4 C3 C2 C1 0.9(9) .
C3 C4 C5 C6 -1.1(8) .
C3 C2 C1 C6 -1.3(8) .
C15 C14 C13 C10 -69(56) .
C10 C9 C8 N1 -0.3(8) .
C1 C6 C5 C4 0.7(7) .
C1 C6 C7 N1 -132.6(5) .
C17 C15 C16 C17 -0.1(7) 2
C17 C15 C14 C13 -109(49) .
C9 C10 C11 C12 -2.4(7) .
C9 C10 C13 C14 -7(21) .
C12 N1 C7 C6 -113.4(5) .
C12 N1 C8 C9 -1.3(7) .
C16 C15 C17 C16 0.1(7) 2
C16 C15 C14 C13 70(49) .
C5 C4 C3 C2 0.4(8) .
C5 C6 C1 C2 0.5(7) .
C5 C6 C7 N1 49.8(6) .
C11 C10 C9 C8 2.1(8) .
C11 C10 C13 C14 175(100) .
C7 N1 C12 C11 -178.1(4) .
C7 N1 C8 C9 177.8(4) .
C7 C6 C1 C2 -177.1(5) .
C7 C6 C5 C4 178.3(5) .
C8 N1 C12 C11 1.0(7) .
C8 N1 C7 C6 67.6(6) .
C14 C15 C17 C16 180.0(4) 2
C14 C15 C16 C17 -180.0(4) 2
C13 C10 C9 C8 -175.4(4) .
C13 C10 C11 C12 175.2(4) .
